data_1533103
loop_
_publ_author_name
'Du Honglin'
'Zhang Baisheng'
'Wang Changsheng'
'Han Jingzhi'
'Yang Yingchang'
'Bo Chen'
'Zhang Wenyong'
'Xie Chaomei'
'Sun Kai'

_publ_section_title
;
 Neutron powder diffraction study on the structures of La Ni5-x Alx Dy
 compounds
;
_journal_name_full 'Solid State Communications'
_journal_page_first 157
_journal_page_last 161
_journal_volume 128
_journal_year 2003
_chemical_formula_sum 'Al0.12 D3.652 La0.99 Ni4.91'
_chemical_name_systematic 'La0.99 Ni4.91 Al0.12 D3.652'
_space_group_IT_number 191
_symmetry_space_group_name_Hall '-P 6 2'
_symmetry_space_group_name_H-M 'P 6/m m m'
_cell_angle_alpha 90
_cell_angle_beta 90
_cell_angle_gamma 120
_cell_formula_units_Z 1
_cell_length_a 5.375
_cell_length_b 5.375
_cell_length_c 4.2
_cell_volume 105.084
_citation_journal_id_ASTM SSCOA4
_cod_data_source_file DuHonglin_SSCOA4_2003_1995.cif
_cod_data_source_block D3.652Al0.12La0.99Ni4.91
_cod_original_cell_volume 105.0841
_cod_original_formula_sum 'D3.652 Al0.12 La0.99 Ni4.91'
_cod_database_code 1533103

loop_
_symmetry_equiv_pos_as_xyz
x,y,z
x-y,x,z
-y,x-y,z
-x,-y,z
-x+y,-x,z
y,-x+y,z
-y,-x,-z
x-y,-y,-z
x,x-y,-z
y,x,-z
-x+y,y,-z
-x,-x+y,-z
-x,-y,-z
-x+y,-x,-z
y,-x+y,-z
x,y,-z
x-y,x,-z
-y,x-y,-z
y,x,z
-x+y,y,z
-x,-x+y,z
-y,-x,z
x-y,-y,z
x,x-y,z

loop_
_atom_site_label
_atom_site_type_symbol
_atom_site_fract_x
_atom_site_fract_y
_atom_site_fract_z
_atom_site_occupancy
_atom_site_U_iso_or_equiv
D1 D 0.139 0.278 0.5 0.246 0.0
Ni3 Ni 0 0 0.286 0.014 0.0
Ni2 Ni 0.5 0 0.5 0.961 0.0
D3 D 0.3333 0.6667 0.396 0.069 0.0
Ni1 Ni 0.3272 0.6544 0 0.3333 0.0
Al1 Al 0.5 0 0.5 0.039 0.0
La1 La 0 0 0 0.986 0.0
D2 D 0.483 0 0.0814 0.158 0.0
